data_7244328
loop_
_publ_author_name
'Reyes-Bravo, Enrique'
'Gnecco, Dino'
'Ju\'arez, Jorge R.'
'Orea, Mar\'ia L.'
'Bern\`es, Sylvain'
'Aparicio, David M.'
'Ter\'an, Joel L.'

_publ_section_title
;
 Diastereoselective synthesis of new zwitterionic bicyclic lactams,
 scaffolds for construction of 2-substituted-4-hydroxy piperidine and its
 pipecolic acid derivatives
;
_journal_issue 7
_journal_name_full 'RSC Advances'
_journal_page_first 4187
_journal_page_last 4190
_journal_paper_doi 10.1039/D1RA09298G
_journal_volume 12
_journal_year 2022
_chemical_absolute_configuration ad
_chemical_formula_moiety 'C17 H21 N O3 S'
_chemical_formula_sum 'C17 H21 N O3 S'
_chemical_formula_weight 319.41
_chemical_melting_point 423
_space_group_crystal_system orthorhombic
_space_group_IT_number 19
_space_group_name_Hall 'P 2ac 2ab'
_space_group_name_H-M_alt 'P 21 21 21'
_atom_sites_solution_hydrogens geom
_atom_sites_solution_primary dual
_atom_sites_solution_secondary difmap
_audit_creation_date 2019-10-20
_audit_creation_method SHELXL-2018/3
_audit_update_record
;
2021-11-30 deposited with the CCDC.	2022-01-21 downloaded from the CCDC.
;
_cell_angle_alpha 90
_cell_angle_beta 90
_cell_angle_gamma 90
_cell_formula_units_Z 12
_cell_length_a 5.4670(2)
_cell_length_b 27.8275(12)
_cell_length_c 32.842(2)
_cell_measurement_reflns_used 12011
_cell_measurement_temperature 295(1)
_cell_measurement_theta_max 19.60
_cell_measurement_theta_min 2.27
_cell_volume 4996.4(4)
_computing_cell_refinement 'X-AREA 1.86'
_computing_data_collection 'X-AREA 1.86 (Stoe & Cie, 2018)'
_computing_data_reduction 'X-AREA 1.86'
_computing_molecular_graphics 'XP in SHELXTL-Plus (Sheldrick, 2008) and Mercury (Macrae et al., 2008)'
_computing_publication_material 'PublCif (Westrip, 2010)'
_computing_structure_refinement 'SHELXL-2018/3 (Sheldrick, 2018)'
_computing_structure_solution 'SHELXT-2018/2 (Sheldrick, 2015a)'
_diffrn_ambient_environment air
_diffrn_ambient_temperature 295(1)
_diffrn_detector 'Reverse-biased silicon diode array'
_diffrn_detector_area_resol_mean 5.81
_diffrn_detector_type 'Dectris Pilatus 100K R'
_diffrn_measured_fraction_theta_full 0.998
_diffrn_measured_fraction_theta_max 0.998
_diffrn_measurement_details
;
1742 frames, 70-100 s/frame, 1 deg./frame, detector distance = 70 mm
;
_diffrn_measurement_device 'Eulerian four-circle diffractometer'
_diffrn_measurement_device_type 'Stoe Stadivari'
_diffrn_measurement_method '\w scans'
_diffrn_measurement_specimen_support Mitegen
_diffrn_radiation_collimation '0.6 mm diameter'
_diffrn_radiation_monochromator 'Graded multilayer mirror'
_diffrn_radiation_polarisn_norm -90
_diffrn_radiation_probe x-ray
_diffrn_radiation_type AgK\a
_diffrn_radiation_wavelength 0.56083
_diffrn_reflns_av_R_equivalents 0.2841
_diffrn_reflns_av_unetI/netI 0.2287
_diffrn_reflns_Laue_measured_fraction_full 0.998
_diffrn_reflns_Laue_measured_fraction_max 0.998
_diffrn_reflns_limit_h_max 6
_diffrn_reflns_limit_h_min -4
_diffrn_reflns_limit_k_max 33
_diffrn_reflns_limit_k_min -33
_diffrn_reflns_limit_l_max 40
_diffrn_reflns_limit_l_min -40
_diffrn_reflns_number 87513
_diffrn_reflns_point_group_measured_fraction_full 0.999
_diffrn_reflns_point_group_measured_fraction_max 0.999
_diffrn_reflns_theta_full 19.664
_diffrn_reflns_theta_max 19.999
_diffrn_reflns_theta_min 2.271
_diffrn_source 'Sealed X-ray tube'
_diffrn_source_current 0.55
_diffrn_source_power 0.03575
_diffrn_source_type 'Axo Astix-f Microfocus source'
_diffrn_source_voltage 65
_exptl_absorpt_coefficient_mu 0.114
_exptl_absorpt_correction_T_max 1.0000
_exptl_absorpt_correction_T_min 0.2503
_exptl_absorpt_correction_type multi-scan
_exptl_absorpt_process_details 'X-AREA 1.86 (Stoe & Cie, 2018)'
_exptl_crystal_colour Colourless
_exptl_crystal_density_diffrn 1.274
_exptl_crystal_description Needle
_exptl_crystal_F_000 2040
_exptl_crystal_recrystallization_method
;
Re-crystallisation from solvent: AcOEt/benzine
;
_exptl_crystal_size_max 0.458
_exptl_crystal_size_mid 0.092
_exptl_crystal_size_min 0.069
_refine_diff_density_max 0.148
_refine_diff_density_min -0.205
_refine_diff_density_rms 0.037
_refine_ls_abs_structure_details
;
 Flack x determined using 941 quotients [(I+)-(I-)]/[(I+)+(I-)]
 (Parsons, Flack and Wagner, Acta Cryst. B69 (2013) 249-259).
;
_refine_ls_abs_structure_Flack 0.01(15)
_refine_ls_extinction_coef 0.00060(9)
_refine_ls_extinction_expression Fc^*^=kFc[1+0.001xFc^2^\l^3^/sin(2\q)]^-1/4^
_refine_ls_extinction_method 'SHELXL-2018/3 (Sheldrick 2018)'
_refine_ls_goodness_of_fit_ref 0.647
_refine_ls_hydrogen_treatment constr
_refine_ls_matrix_type full
_refine_ls_number_constraints 0
_refine_ls_number_parameters 605
_refine_ls_number_reflns 9490
_refine_ls_number_restraints 0
_refine_ls_restrained_S_all 0.647
_refine_ls_R_factor_all 0.1652
_refine_ls_R_factor_gt 0.0430
_refine_ls_shift/su_max 0.000
_refine_ls_shift/su_mean 0.000
_refine_ls_structure_factor_coef Fsqd
_refine_ls_weighting_details 'w=1/[\s^2^(Fo^2^)+(0.0114P)^2^] where P=(Fo^2^+2Fc^2^)/3'
_refine_ls_weighting_scheme calc
_refine_ls_wR_factor_gt 0.0699
_refine_ls_wR_factor_ref 0.0874
_reflns_Friedel_coverage 0.743
_reflns_Friedel_fraction_full 1.000
_reflns_Friedel_fraction_max 1.000
_reflns_number_gt 3129
_reflns_number_total 9490
_reflns_threshold_expression 'I > 2\s(I)'
_cod_data_source_file d1ra09298g2.cif
_cod_data_source_block 24a
_cod_database_code 7244328
_shelx_shelxl_version_number 2018/3
_shelx_estimated_absorpt_t_min 0.950
_shelx_estimated_absorpt_t_max 0.992

loop_
_space_group_symop_operation_xyz
'x, y, z'
'-x+1/2, -y, z+1/2'
'-x, y+1/2, -z+1/2'
'x+1/2, -y+1/2, -z'

loop_
_atom_site_label
_atom_site_type_symbol
_atom_site_fract_x
_atom_site_fract_y
_atom_site_fract_z
_atom_site_U_iso_or_equiv
_atom_site_adp_type
_atom_site_occupancy
_atom_site_site_symmetry_order
_atom_site_calc_flag
_atom_site_refinement_flags_posn
_atom_site_refinement_flags_adp
_atom_site_refinement_flags_occupancy
_atom_site_disorder_assembly
_atom_site_disorder_group
S1 S 0.8586(3) 0.52611(7) 0.89092(6) 0.0666(6) Uani 1 1 d . . . . .
N1 N 0.8117(9) 0.63546(19) 0.96566(16) 0.0489(14) Uani 1 1 d . . . . .
C2 C 0.8645(12) 0.5906(3) 0.9493(2) 0.0536(18) Uani 1 1 d . . . . .
O2 O 0.9953(7) 0.56257(17) 0.97014(15) 0.0688(14) Uani 1 1 d . . . . .
C3 C 0.7564(11) 0.5793(2) 0.9116(2) 0.0513(18) Uani 1 1 d . . . . .
C4 C 0.5628(12) 0.6054(3) 0.8940(2) 0.059(2) Uani 1 1 d . . . . .
O4 O 0.4506(9) 0.59342(19) 0.86184(16) 0.0853(16) Uani 1 1 d . . . . .
C5 C 0.4710(11) 0.6481(3) 0.9181(2) 0.064(2) Uani 1 1 d . . . . .
H5A H 0.343508 0.637515 0.936566 0.076 Uiso 1 1 calc R U . . .
H5B H 0.399879 0.671310 0.899516 0.076 Uiso 1 1 calc R U . . .
C6 C 0.6775(12) 0.6724(3) 0.9427(2) 0.0551(18) Uani 1 1 d . . . . .
O6 O 0.5686(9) 0.70005(16) 0.97431(16) 0.0724(14) Uani 1 1 d . . . . .
C7 C 0.7449(13) 0.7000(3) 1.0066(2) 0.077(2) Uani 1 1 d . . . . .
H7A H 0.668340 0.708356 1.032316 0.092 Uiso 1 1 calc R U . . .
H7B H 0.875000 0.722788 1.001101 0.092 Uiso 1 1 calc R U . . .
C8 C 0.8451(12) 0.6484(2) 1.0079(2) 0.0527(18) Uani 1 1 d . . . . .
H8A H 1.019210 0.648476 1.015019 0.063 Uiso 1 1 calc R U . . .
C9 C 0.8454(12) 0.7027(2) 0.9166(2) 0.069(2) Uani 1 1 d . . . . .
H9A H 0.986228 0.711878 0.932744 0.082 Uiso 1 1 calc R U . . .
H9B H 0.904088 0.683028 0.894213 0.082 Uiso 1 1 calc R U . . .
C10 C 0.7325(14) 0.7472(3) 0.8993(3) 0.136(4) Uani 1 1 d . . . . .
H10A H 0.851982 0.764205 0.883450 0.205 Uiso 1 1 calc R U . . .
H10B H 0.676454 0.767363 0.921100 0.205 Uiso 1 1 calc R U . . .
H10C H 0.596697 0.738585 0.882272 0.205 Uiso 1 1 calc R U . . .
C11 C 0.9181(13) 0.5373(3) 0.8386(2) 0.086(2) Uani 1 1 d . . . . .
H11A H 0.959929 0.507744 0.825245 0.128 Uiso 1 1 calc R U . . .
H11B H 1.051625 0.559558 0.836112 0.128 Uiso 1 1 calc R U . . .
H11C H 0.774917 0.550775 0.826039 0.128 Uiso 1 1 calc R U . . .
C12 C 0.5872(10) 0.4888(2) 0.8872(2) 0.075(2) Uani 1 1 d . . . . .
H12A H 0.622898 0.460935 0.871088 0.112 Uiso 1 1 calc R U . . .
H12B H 0.457906 0.506826 0.874585 0.112 Uiso 1 1 calc R U . . .
H12C H 0.537188 0.479068 0.913969 0.112 Uiso 1 1 calc R U . . .
C13 C 0.7011(12) 0.6185(2) 1.0378(2) 0.0514(18) Uani 1 1 d . . . . .
C14 C 0.7686(13) 0.6174(3) 1.0780(2) 0.069(2) Uani 1 1 d . . . . .
H14A H 0.910555 0.633227 1.086007 0.083 Uiso 1 1 calc R U . . .
C15 C 0.6324(16) 0.5937(3) 1.1065(2) 0.083(2) Uani 1 1 d . . . . .
H15A H 0.679982 0.593839 1.133716 0.099 Uiso 1 1 calc R U . . .
C16 C 0.4219(15) 0.5693(3) 1.0946(3) 0.078(2) Uani 1 1 d . . . . .
H16A H 0.329153 0.552792 1.113784 0.094 Uiso 1 1 calc R U . . .
C17 C 0.3507(12) 0.5695(2) 1.0542(3) 0.068(2) Uani 1 1 d . . . . .
H17A H 0.209499 0.553443 1.046165 0.082 Uiso 1 1 calc R U . . .
C18 C 0.4918(12) 0.5938(2) 1.0258(2) 0.0577(19) Uani 1 1 d . . . . .
H18A H 0.446270 0.593558 0.998533 0.069 Uiso 1 1 calc R U . . .
S21 S 0.6737(3) 0.51084(7) 0.72689(6) 0.0606(5) Uani 1 1 d . . . . .
N21 N 0.6676(9) 0.37959(19) 0.77136(17) 0.0495(14) Uani 1 1 d . . . . .
C22 C 0.6261(11) 0.4282(2) 0.7684(2) 0.0475(17) Uani 1 1 d . . . . .
O22 O 0.4822(7) 0.44838(15) 0.79200(13) 0.0582(12) Uani 1 1 d . . . . .
C23 C 0.7674(10) 0.4527(2) 0.7371(2) 0.0512(18) Uani 1 1 d . . . . .
C24 C 0.9719(12) 0.4324(3) 0.7174(2) 0.057(2) Uani 1 1 d . . . . .
O24 O 1.1060(8) 0.45398(17) 0.69195(14) 0.0698(14) Uani 1 1 d . . . . .
C25 C 1.0411(11) 0.3819(2) 0.7306(2) 0.064(2) Uani 1 1 d . . . . .
H25A H 1.151175 0.383689 0.753713 0.077 Uiso 1 1 calc R U . . .
H25B H 1.127023 0.365974 0.708544 0.077 Uiso 1 1 calc R U . . .
C26 C 0.8167(11) 0.3522(2) 0.7423(2) 0.0522(18) Uani 1 1 d . . . . .
O26 O 0.8911(7) 0.31181(15) 0.76637(14) 0.0613(13) Uani 1 1 d . . . . .
C27 C 0.6874(11) 0.3008(2) 0.7924(2) 0.060(2) Uani 1 1 d . . . . .
H27A H 0.736678 0.280609 0.815015 0.072 Uiso 1 1 calc R U . . .
H27B H 0.557202 0.285062 0.777446 0.072 Uiso 1 1 calc R U . . .
C28 C 0.6071(11) 0.3516(2) 0.80735(19) 0.0490(17) Uani 1 1 d . . . . .
H28A H 0.430027 0.352140 0.811989 0.059 Uiso 1 1 calc R U . . .
C29 C 0.6611(12) 0.3355(3) 0.70623(19) 0.068(2) Uani 1 1 d . . . . .
H29A H 0.514193 0.320189 0.716550 0.081 Uiso 1 1 calc R U . . .
H29B H 0.611499 0.363306 0.690498 0.081 Uiso 1 1 calc R U . . .
C30 C 0.7932(14) 0.3005(3) 0.6783(2) 0.103(3) Uani 1 1 d . . . . .
H30A H 0.683337 0.289717 0.657446 0.155 Uiso 1 1 calc R U . . .
H30B H 0.848907 0.273389 0.693880 0.155 Uiso 1 1 calc R U . . .
H30C H 0.930964 0.316240 0.666067 0.155 Uiso 1 1 calc R U . . .
C31 C 0.6143(12) 0.5135(3) 0.67307(18) 0.073(2) Uani 1 1 d . . . . .
H31A H 0.589445 0.546322 0.665085 0.110 Uiso 1 1 calc R U . . .
H31B H 0.470443 0.495111 0.666906 0.110 Uiso 1 1 calc R U . . .
H31C H 0.751393 0.500484 0.658506 0.110 Uiso 1 1 calc R U . . .
C32 C 0.9452(10) 0.5468(2) 0.7299(2) 0.074(2) Uani 1 1 d . . . . .
H32A H 0.927132 0.574659 0.712937 0.111 Uiso 1 1 calc R U . . .
H32B H 1.083054 0.528320 0.720890 0.111 Uiso 1 1 calc R U . . .
H32C H 0.970604 0.556739 0.757609 0.111 Uiso 1 1 calc R U . . .
C33 C 0.7397(11) 0.3658(2) 0.8456(2) 0.0480(17) Uani 1 1 d . . . . .
C34 C 0.6595(12) 0.3496(2) 0.8831(2) 0.0604(19) Uani 1 1 d . . . . .
H34A H 0.518112 0.331124 0.884345 0.072 Uiso 1 1 calc R U . . .
C35 C 0.7824(13) 0.3601(3) 0.9186(2) 0.066(2) Uani 1 1 d . . . . .
H35A H 0.723731 0.348993 0.943451 0.079 Uiso 1 1 calc R U . . .
C36 C 0.9940(13) 0.3873(3) 0.9170(3) 0.072(2) Uani 1 1 d . . . . .
H36A H 1.077198 0.395023 0.940801 0.086 Uiso 1 1 calc R U . . .
C37 C 1.0805(13) 0.4029(3) 0.8800(3) 0.073(2) Uani 1 1 d . . . . .
H37A H 1.224287 0.420750 0.878970 0.088 Uiso 1 1 calc R U . . .
C38 C 0.9580(11) 0.3927(2) 0.8446(2) 0.0538(18) Uani 1 1 d . . . . .
H38A H 1.019209 0.403489 0.819839 0.065 Uiso 1 1 calc R U . . .
S41 S 1.0891(3) 0.05503(7) 0.93908(6) 0.0615(5) Uani 1 1 d . . . . .
N41 N 1.1370(9) 0.1758(2) 0.87795(17) 0.0517(14) Uani 1 1 d . . . . .
C42 C 1.0811(11) 0.1288(3) 0.8865(2) 0.0497(17) Uani 1 1 d . . . . .
O42 O 0.9400(7) 0.10576(16) 0.86381(13) 0.0614(13) Uani 1 1 d . . . . .
C43 C 1.1979(11) 0.1103(2) 0.9227(2) 0.0547(19) Uani 1 1 d . . . . .
C44 C 1.3972(12) 0.1334(3) 0.9432(2) 0.0595(19) Uani 1 1 d . . . . .
O44 O 1.4988(8) 0.11687(17) 0.97447(15) 0.0701(15) Uani 1 1 d . . . . .
C45 C 1.4883(10) 0.1788(2) 0.9236(2) 0.058(2) Uani 1 1 d . . . . .
H45A H 1.605308 0.170835 0.902457 0.070 Uiso 1 1 calc R U . . .
H45B H 1.571364 0.198324 0.943803 0.070 Uiso 1 1 calc R U . . .
C46 C 1.2804(11) 0.2073(3) 0.9053(2) 0.0519(18) Uani 1 1 d . . . . .
O46 O 1.3711(7) 0.24233(16) 0.87747(13) 0.0580(12) Uani 1 1 d . . . . .
C47 C 1.1760(12) 0.2498(2) 0.8490(2) 0.065(2) Uani 1 1 d . . . . .
H47A H 1.235446 0.265795 0.824711 0.078 Uiso 1 1 calc R U . . .
H47B H 1.047627 0.269256 0.861067 0.078 Uiso 1 1 calc R U . . .
C48 C 1.0825(11) 0.2000(2) 0.8391(2) 0.0528(18) Uani 1 1 d . . . . .
H48A H 0.905572 0.200732 0.834330 0.063 Uiso 1 1 calc R U . . .
C49 C 1.1165(11) 0.2311(2) 0.9372(2) 0.0587(19) Uani 1 1 d . . . . .
H49A H 0.974832 0.244910 0.923835 0.070 Uiso 1 1 calc R U . . .
H49B H 1.058990 0.206889 0.956170 0.070 Uiso 1 1 calc R U . . .
C50 C 1.2495(12) 0.2704(3) 0.9608(2) 0.076(2) Uani 1 1 d . . . . .
H50A H 1.131853 0.291253 0.973488 0.114 Uiso 1 1 calc R U . . .
H50B H 1.349552 0.288753 0.942492 0.114 Uiso 1 1 calc R U . . .
H50C H 1.350780 0.256081 0.981377 0.114 Uiso 1 1 calc R U . . .
C51 C 1.0124(12) 0.0607(3) 0.9918(2) 0.083(2) Uani 1 1 d . . . . .
H51A H 0.953783 0.030365 1.001776 0.124 Uiso 1 1 calc R U . . .
H51B H 0.887186 0.084561 0.994931 0.124 Uiso 1 1 calc R U . . .
H51C H 1.154886 0.070075 1.006850 0.124 Uiso 1 1 calc R U . . .
C52 C 1.3549(10) 0.0172(2) 0.9426(2) 0.072(2) Uani 1 1 d . . . . .
H52A H 1.308039 -0.013840 0.952605 0.108 Uiso 1 1 calc R U . . .
H52B H 1.471113 0.031465 0.960854 0.108 Uiso 1 1 calc R U . . .
H52C H 1.427420 0.013859 0.916099 0.108 Uiso 1 1 calc R U . . .
C53 C 1.2112(12) 0.1791(2) 0.8029(2) 0.0505(18) Uani 1 1 d . . . . .
C54 C 1.1237(14) 0.1892(3) 0.7645(2) 0.073(2) Uani 1 1 d . . . . .
H54A H 0.980629 0.207043 0.761859 0.088 Uiso 1 1 calc R U . . .
C55 C 1.2432(18) 0.1736(3) 0.7293(3) 0.102(3) Uani 1 1 d . . . . .
H55A H 1.182331 0.180870 0.703595 0.123 Uiso 1 1 calc R U . . .
C56 C 1.4578(18) 0.1465(3) 0.7340(3) 0.095(3) Uani 1 1 d . . . . .
H56A H 1.540051 0.135220 0.711116 0.114 Uiso 1 1 calc R U . . .
C57 C 1.5446(15) 0.1369(3) 0.7711(3) 0.088(3) Uani 1 1 d . . . . .
H57A H 1.689077 0.119490 0.773450 0.105 Uiso 1 1 calc R U . . .
C58 C 1.4258(12) 0.1522(3) 0.8067(2) 0.064(2) Uani 1 1 d . . . . .
H58A H 1.488342 0.144501 0.832197 0.077 Uiso 1 1 calc R U . . .

loop_
_atom_site_aniso_label
_atom_site_aniso_U_11
_atom_site_aniso_U_22
_atom_site_aniso_U_33
_atom_site_aniso_U_23
_atom_site_aniso_U_13
_atom_site_aniso_U_12
S1 0.0613(10) 0.0659(13) 0.0724(14) -0.0156(11) -0.0020(11) 0.0048(10)
N1 0.049(3) 0.041(4) 0.056(4) -0.003(3) -0.006(3) 0.000(3)
C2 0.048(4) 0.048(5) 0.064(5) -0.003(4) 0.001(4) 0.003(4)
O2 0.070(3) 0.058(3) 0.079(4) -0.005(3) -0.014(3) 0.010(3)
C3 0.049(4) 0.048(4) 0.057(5) -0.015(4) -0.004(4) 0.007(4)
C4 0.057(4) 0.054(5) 0.065(5) 0.004(5) -0.001(4) 0.002(4)
O4 0.078(3) 0.103(4) 0.074(4) -0.007(3) -0.022(3) 0.006(3)
C5 0.051(4) 0.064(5) 0.076(5) 0.018(4) -0.008(4) 0.005(4)
C6 0.050(4) 0.055(5) 0.061(5) 0.006(4) 0.004(4) 0.013(4)
O6 0.082(3) 0.050(3) 0.086(4) 0.000(3) 0.013(3) 0.013(3)
C7 0.081(5) 0.057(6) 0.092(7) -0.007(5) 0.005(5) -0.012(5)
C8 0.052(4) 0.038(4) 0.068(5) -0.010(4) -0.004(4) 0.001(4)
C9 0.068(4) 0.051(5) 0.087(6) 0.012(4) 0.016(5) 0.009(4)
C10 0.118(7) 0.103(8) 0.189(11) 0.097(8) 0.042(7) 0.031(6)
C11 0.095(5) 0.088(6) 0.074(6) -0.015(5) 0.021(5) -0.011(5)
C12 0.055(4) 0.061(5) 0.108(6) -0.014(5) 0.003(4) -0.011(4)
C13 0.050(4) 0.039(4) 0.064(5) -0.004(4) 0.001(4) 0.002(4)
C14 0.068(5) 0.077(6) 0.063(6) -0.007(5) 0.000(5) -0.013(4)
C15 0.094(6) 0.096(7) 0.059(5) -0.015(5) -0.009(5) -0.004(6)
C16 0.091(6) 0.067(6) 0.076(6) 0.016(5) 0.017(5) 0.006(5)
C17 0.058(4) 0.061(5) 0.085(6) 0.009(5) 0.004(5) -0.008(4)
C18 0.057(4) 0.057(5) 0.059(5) 0.015(4) 0.001(4) 0.007(4)
S21 0.0614(11) 0.0524(12) 0.0680(13) 0.0088(11) 0.0050(11) -0.0054(11)
N21 0.048(3) 0.044(4) 0.056(4) 0.003(3) 0.014(3) 0.007(3)
C22 0.043(4) 0.041(5) 0.058(5) 0.000(4) -0.007(4) -0.003(4)
O22 0.059(3) 0.047(3) 0.069(3) 0.000(3) 0.014(2) 0.004(3)
C23 0.048(4) 0.036(4) 0.069(5) 0.010(4) 0.003(4) 0.009(4)
C24 0.055(4) 0.055(5) 0.061(5) -0.008(4) -0.002(4) 0.004(4)
O24 0.070(3) 0.076(4) 0.063(3) 0.002(3) 0.020(3) -0.009(3)
C25 0.051(4) 0.069(5) 0.071(5) -0.004(4) 0.006(4) 0.007(4)
C26 0.050(4) 0.045(4) 0.061(5) -0.007(4) -0.004(4) 0.000(4)
O26 0.062(3) 0.047(3) 0.075(3) 0.004(3) -0.002(3) 0.012(3)
C27 0.055(4) 0.052(5) 0.072(5) 0.010(4) 0.003(4) -0.010(4)
C28 0.045(4) 0.042(4) 0.060(5) -0.003(4) -0.002(4) 0.006(4)
C29 0.069(4) 0.072(5) 0.062(5) -0.016(4) 0.001(4) 0.000(5)
C30 0.111(6) 0.098(7) 0.101(7) -0.040(6) 0.004(6) 0.022(6)
C31 0.088(5) 0.067(5) 0.065(5) 0.012(4) -0.016(5) -0.017(5)
C32 0.075(5) 0.063(5) 0.085(5) -0.007(5) -0.004(4) -0.027(4)
C33 0.051(4) 0.030(4) 0.063(5) -0.004(4) -0.002(4) 0.006(3)
C34 0.065(4) 0.044(4) 0.073(5) 0.003(4) -0.008(5) -0.001(4)
C35 0.083(5) 0.052(5) 0.064(6) 0.002(4) -0.006(5) -0.002(5)
C36 0.073(5) 0.062(6) 0.081(6) -0.014(5) -0.021(5) 0.004(5)
C37 0.057(4) 0.073(6) 0.090(6) -0.001(5) -0.014(5) -0.014(4)
C38 0.045(4) 0.048(4) 0.068(5) 0.001(4) 0.000(4) -0.003(4)
S41 0.0566(10) 0.0522(12) 0.0758(14) 0.0096(11) -0.0060(10) -0.0028(10)
N41 0.050(3) 0.047(4) 0.058(4) 0.003(3) -0.010(3) -0.004(3)
C42 0.047(4) 0.043(5) 0.059(5) 0.009(4) -0.003(4) 0.005(4)
O42 0.063(3) 0.053(3) 0.068(3) -0.002(3) -0.016(3) -0.004(3)
C43 0.057(4) 0.040(4) 0.067(5) 0.012(4) 0.001(4) -0.015(4)
C44 0.053(4) 0.047(5) 0.079(6) -0.004(4) -0.004(4) -0.005(4)
O44 0.063(3) 0.070(4) 0.078(4) 0.010(3) -0.027(3) 0.000(3)
C45 0.044(4) 0.058(5) 0.073(5) -0.001(4) -0.004(4) 0.002(4)
C46 0.048(4) 0.051(5) 0.057(5) -0.003(4) -0.001(4) -0.003(4)
O46 0.057(3) 0.055(3) 0.062(3) 0.006(3) 0.001(3) -0.009(3)
C47 0.071(5) 0.047(5) 0.078(5) 0.005(4) -0.006(5) 0.000(4)
C48 0.048(4) 0.043(4) 0.068(5) 0.010(4) -0.003(4) 0.006(4)
C49 0.059(4) 0.050(5) 0.066(5) 0.004(4) 0.000(4) -0.001(4)
C50 0.087(5) 0.063(5) 0.079(6) -0.016(5) -0.004(4) 0.003(4)
C51 0.084(5) 0.081(6) 0.083(6) 0.018(5) 0.026(4) 0.008(5)
C52 0.062(4) 0.057(5) 0.097(6) 0.007(5) -0.007(5) 0.024(4)
C53 0.055(4) 0.042(4) 0.055(5) -0.003(4) 0.004(4) -0.011(4)
C54 0.086(5) 0.072(6) 0.062(5) -0.002(5) -0.003(5) -0.003(5)
C55 0.136(8) 0.089(7) 0.082(7) -0.005(6) 0.011(7) 0.006(6)
C56 0.105(7) 0.089(7) 0.091(8) -0.005(7) 0.032(7) -0.004(6)
C57 0.080(6) 0.063(6) 0.119(8) -0.001(6) 0.014(7) 0.007(5)
C58 0.054(4) 0.060(5) 0.078(6) -0.014(5) 0.009(4) 0.001(4)

loop_
_atom_type_symbol
_atom_type_description
_atom_type_scat_dispersion_real
_atom_type_scat_dispersion_imag
_atom_type_scat_source
C C 0.0015 0.0009 'International Tables Vol C Tables 4.2.6.8 and 6.1.1.4'
H H 0.0000 0.0000 'International Tables Vol C Tables 4.2.6.8 and 6.1.1.4'
N N 0.0030 0.0019 'International Tables Vol C Tables 4.2.6.8 and 6.1.1.4'
O O 0.0056 0.0036 'International Tables Vol C Tables 4.2.6.8 and 6.1.1.4'
S S 0.0826 0.0763 'International Tables Vol C Tables 4.2.6.8 and 6.1.1.4'

loop_
_exptl_crystal_face_index_h
_exptl_crystal_face_index_k
_exptl_crystal_face_index_l
_exptl_crystal_face_perp_dist
-1 0 5 0.0290
2 -1 -9 0.0400
0 0 -1 0.0440
0 0 1 0.0480
1 4 0 0.2520
-2 -9 0 0.2060

loop_
_geom_angle_atom_site_label_1
_geom_angle_atom_site_label_2
_geom_angle_atom_site_label_3
_geom_angle
_geom_angle_site_symmetry_1
_geom_angle_site_symmetry_3
_geom_angle_publ_flag
C3 S1 C11 106.8(4) . . ?
C3 S1 C12 104.6(3) . . ?
C11 S1 C12 100.7(3) . . ?
C2 N1 C8 124.7(6) . . ?
C2 N1 C6 122.3(6) . . ?
C8 N1 C6 112.3(5) . . ?
O2 C2 N1 117.7(6) . . ?
O2 C2 C3 125.2(7) . . ?
N1 C2 C3 117.0(6) . . ?
C4 C3 C2 124.1(7) . . ?
C4 C3 S1 121.8(5) . . ?
C2 C3 S1 113.8(5) . . ?
O4 C4 C3 124.7(7) . . ?
O4 C4 C5 118.8(6) . . ?
C3 C4 C5 116.2(6) . . ?
C4 C5 C6 112.1(6) . . ?
C4 C5 H5A 109.2 . . ?
C6 C5 H5A 109.2 . . ?
C4 C5 H5B 109.2 . . ?
C6 C5 H5B 109.2 . . ?
H5A C5 H5B 107.9 . . ?
O6 C6 N1 102.3(5) . . ?
O6 C6 C9 111.6(6) . . ?
N1 C6 C9 112.2(5) . . ?
O6 C6 C5 108.3(5) . . ?
N1 C6 C5 109.0(6) . . ?
C9 C6 C5 112.9(6) . . ?
C6 O6 C7 105.0(5) . . ?
O6 C7 C8 105.1(6) . . ?
O6 C7 H7A 110.7 . . ?
C8 C7 H7A 110.7 . . ?
O6 C7 H7B 110.7 . . ?
C8 C7 H7B 110.7 . . ?
H7A C7 H7B 108.8 . . ?
N1 C8 C13 114.9(6) . . ?
N1 C8 C7 99.3(5) . . ?
C13 C8 C7 110.3(5) . . ?
N1 C8 H8A 110.6 . . ?
C13 C8 H8A 110.6 . . ?
C7 C8 H8A 110.6 . . ?
C10 C9 C6 115.2(6) . . ?
C10 C9 H9A 108.5 . . ?
C6 C9 H9A 108.5 . . ?
C10 C9 H9B 108.5 . . ?
C6 C9 H9B 108.5 . . ?
H9A C9 H9B 107.5 . . ?
C9 C10 H10A 109.5 . . ?
C9 C10 H10B 109.5 . . ?
H10A C10 H10B 109.5 . . ?
C9 C10 H10C 109.5 . . ?
H10A C10 H10C 109.5 . . ?
H10B C10 H10C 109.5 . . ?
S1 C11 H11A 109.5 . . ?
S1 C11 H11B 109.5 . . ?
H11A C11 H11B 109.5 . . ?
S1 C11 H11C 109.5 . . ?
H11A C11 H11C 109.5 . . ?
H11B C11 H11C 109.5 . . ?
S1 C12 H12A 109.5 . . ?
S1 C12 H12B 109.5 . . ?
H12A C12 H12B 109.5 . . ?
S1 C12 H12C 109.5 . . ?
H12A C12 H12C 109.5 . . ?
H12B C12 H12C 109.5 . . ?
C14 C13 C18 118.9(7) . . ?
C14 C13 C8 119.9(7) . . ?
C18 C13 C8 121.1(7) . . ?
C15 C14 C13 121.6(7) . . ?
C15 C14 H14A 119.2 . . ?
C13 C14 H14A 119.2 . . ?
C14 C15 C16 119.5(7) . . ?
C14 C15 H15A 120.3 . . ?
C16 C15 H15A 120.3 . . ?
C17 C16 C15 120.1(8) . . ?
C17 C16 H16A 120.0 . . ?
C15 C16 H16A 120.0 . . ?
C16 C17 C18 119.4(7) . . ?
C16 C17 H17A 120.3 . . ?
C18 C17 H17A 120.3 . . ?
C17 C18 C13 120.5(7) . . ?
C17 C18 H18A 119.7 . . ?
C13 C18 H18A 119.7 . . ?
C23 S21 C32 105.4(3) . . ?
C23 S21 C31 106.4(3) . . ?
C32 S21 C31 100.4(3) . . ?
C22 N21 C28 123.2(6) . . ?
C22 N21 C26 123.7(6) . . ?
C28 N21 C26 112.2(5) . . ?
O22 C22 N21 120.4(6) . . ?
O22 C22 C23 124.5(6) . . ?
N21 C22 C23 115.2(6) . . ?
C24 C23 C22 123.8(6) . . ?
C24 C23 S21 121.3(5) . . ?
C22 C23 S21 114.8(5) . . ?
O24 C24 C23 125.0(7) . . ?
O24 C24 C25 118.9(6) . . ?
C23 C24 C25 115.9(7) . . ?
C24 C25 C26 111.8(5) . . ?
C24 C25 H25A 109.3 . . ?
C26 C25 H25A 109.3 . . ?
C24 C25 H25B 109.3 . . ?
C26 C25 H25B 109.3 . . ?
H25A C25 H25B 107.9 . . ?
O26 C26 N21 101.8(5) . . ?
O26 C26 C25 109.5(5) . . ?
N21 C26 C25 109.2(5) . . ?
O26 C26 C29 110.2(5) . . ?
N21 C26 C29 110.6(5) . . ?
C25 C26 C29 114.7(6) . . ?
C26 O26 C27 106.0(4) . . ?
O26 C27 C28 102.3(5) . . ?
O26 C27 H27A 111.3 . . ?
C28 C27 H27A 111.3 . . ?
O26 C27 H27B 111.3 . . ?
C28 C27 H27B 111.3 . . ?
H27A C27 H27B 109.2 . . ?
N21 C28 C33 115.4(5) . . ?
N21 C28 C27 99.5(5) . . ?
C33 C28 C27 111.4(5) . . ?
N21 C28 H28A 110.0 . . ?
C33 C28 H28A 110.0 . . ?
C27 C28 H28A 110.0 . . ?
C30 C29 C26 113.4(6) . . ?
C30 C29 H29A 108.9 . . ?
C26 C29 H29A 108.9 . . ?
C30 C29 H29B 108.9 . . ?
C26 C29 H29B 108.9 . . ?
H29A C29 H29B 107.7 . . ?
C29 C30 H30A 109.5 . . ?
C29 C30 H30B 109.5 . . ?
H30A C30 H30B 109.5 . . ?
C29 C30 H30C 109.5 . . ?
H30A C30 H30C 109.5 . . ?
H30B C30 H30C 109.5 . . ?
S21 C31 H31A 109.5 . . ?
S21 C31 H31B 109.5 . . ?
H31A C31 H31B 109.5 . . ?
S21 C31 H31C 109.5 . . ?
H31A C31 H31C 109.5 . . ?
H31B C31 H31C 109.5 . . ?
S21 C32 H32A 109.5 . . ?
S21 C32 H32B 109.5 . . ?
H32A C32 H32B 109.5 . . ?
S21 C32 H32C 109.5 . . ?
H32A C32 H32C 109.5 . . ?
H32B C32 H32C 109.5 . . ?
C34 C33 C38 117.6(7) . . ?
C34 C33 C28 120.4(6) . . ?
C38 C33 C28 121.8(7) . . ?
C35 C34 C33 122.1(7) . . ?
C35 C34 H34A 119.0 . . ?
C33 C34 H34A 119.0 . . ?
C34 C35 C36 119.4(8) . . ?
C34 C35 H35A 120.3 . . ?
C36 C35 H35A 120.3 . . ?
C37 C36 C35 119.7(7) . . ?
C37 C36 H36A 120.2 . . ?
C35 C36 H36A 120.2 . . ?
C38 C37 C36 121.0(7) . . ?
C38 C37 H37A 119.5 . . ?
C36 C37 H37A 119.5 . . ?
C37 C38 C33 120.3(7) . . ?
C37 C38 H38A 119.9 . . ?
C33 C38 H38A 119.9 . . ?
C43 S41 C51 107.6(3) . . ?
C43 S41 C52 105.2(3) . . ?
C51 S41 C52 100.3(3) . . ?
C42 N41 C48 124.5(6) . . ?
C42 N41 C46 123.9(6) . . ?
C48 N41 C46 111.3(5) . . ?
O42 C42 N41 120.3(6) . . ?
O42 C42 C43 125.5(6) . . ?
N41 C42 C43 114.2(6) . . ?
C44 C43 C42 124.2(6) . . ?
C44 C43 S41 120.9(5) . . ?
C42 C43 S41 114.8(5) . . ?
O44 C44 C43 123.7(7) . . ?
O44 C44 C45 120.8(6) . . ?
C43 C44 C45 115.4(7) . . ?
C44 C45 C46 111.2(5) . . ?
C44 C45 H45A 109.4 . . ?
C46 C45 H45A 109.4 . . ?
C44 C45 H45B 109.4 . . ?
C46 C45 H45B 109.4 . . ?
H45A C45 H45B 108.0 . . ?
O46 C46 N41 101.6(5) . . ?
O46 C46 C45 110.6(5) . . ?
N41 C46 C45 109.3(6) . . ?
O46 C46 C49 110.3(6) . . ?
N41 C46 C49 111.2(5) . . ?
C45 C46 C49 113.3(6) . . ?
C46 O46 C47 105.0(5) . . ?
O46 C47 C48 105.0(5) . . ?
O46 C47 H47A 110.8 . . ?
C48 C47 H47A 110.8 . . ?
O46 C47 H47B 110.8 . . ?
C48 C47 H47B 110.8 . . ?
H47A C47 H47B 108.8 . . ?
N41 C48 C53 114.6(5) . . ?
N41 C48 C47 99.3(5) . . ?
C53 C48 C47 111.6(5) . . ?
N41 C48 H48A 110.3 . . ?
C53 C48 H48A 110.3 . . ?
C47 C48 H48A 110.3 . . ?
C50 C49 C46 112.4(5) . . ?
C50 C49 H49A 109.1 . . ?
C46 C49 H49A 109.1 . . ?
C50 C49 H49B 109.1 . . ?
C46 C49 H49B 109.1 . . ?
H49A C49 H49B 107.9 . . ?
C49 C50 H50A 109.5 . . ?
C49 C50 H50B 109.5 . . ?
H50A C50 H50B 109.5 . . ?
C49 C50 H50C 109.5 . . ?
H50A C50 H50C 109.5 . . ?
H50B C50 H50C 109.5 . . ?
S41 C51 H51A 109.5 . . ?
S41 C51 H51B 109.5 . . ?
H51A C51 H51B 109.5 . . ?
S41 C51 H51C 109.5 . . ?
H51A C51 H51C 109.5 . . ?
H51B C51 H51C 109.5 . . ?
S41 C52 H52A 109.5 . . ?
S41 C52 H52B 109.5 . . ?
H52A C52 H52B 109.5 . . ?
S41 C52 H52C 109.5 . . ?
H52A C52 H52C 109.5 . . ?
H52B C52 H52C 109.5 . . ?
C54 C53 C58 118.8(7) . . ?
C54 C53 C48 119.0(7) . . ?
C58 C53 C48 122.2(7) . . ?
C53 C54 C55 122.1(8) . . ?
C53 C54 H54A 119.0 . . ?
C55 C54 H54A 119.0 . . ?
C54 C55 C56 117.9(9) . . ?
C54 C55 H55A 121.0 . . ?
C56 C55 H55A 121.0 . . ?
C57 C56 C55 120.3(10) . . ?
C57 C56 H56A 119.8 . . ?
C55 C56 H56A 119.8 . . ?
C56 C57 C58 122.4(8) . . ?
C56 C57 H57A 118.8 . . ?
C58 C57 H57A 118.8 . . ?
C53 C58 C57 118.5(7) . . ?
C53 C58 H58A 120.7 . . ?
C57 C58 H58A 120.7 . . ?

loop_
_geom_bond_atom_site_label_1
_geom_bond_atom_site_label_2
_geom_bond_distance
_geom_bond_site_symmetry_2
_geom_bond_publ_flag
S1 C3 1.721(7) . ?
S1 C11 1.778(7) . ?
S1 C12 1.814(6) . ?
N1 C2 1.388(8) . ?
N1 C8 1.445(7) . ?
N1 C6 1.471(8) . ?
C2 O2 1.260(7) . ?
C2 C3 1.409(8) . ?
C3 C4 1.407(8) . ?
C4 O4 1.267(7) . ?
C4 C5 1.511(9) . ?
C5 C6 1.546(8) . ?
C5 H5A 0.9700 . ?
C5 H5B 0.9700 . ?
C6 O6 1.421(7) . ?
C6 C9 1.513(8) . ?
O6 C7 1.433(7) . ?
C7 C8 1.537(9) . ?
C7 H7A 0.9700 . ?
C7 H7B 0.9700 . ?
C8 C13 1.509(9) . ?
C8 H8A 0.9800 . ?
C9 C10 1.495(9) . ?
C9 H9A 0.9700 . ?
C9 H9B 0.9700 . ?
C10 H10A 0.9600 . ?
C10 H10B 0.9600 . ?
C10 H10C 0.9600 . ?
C11 H11A 0.9600 . ?
C11 H11B 0.9600 . ?
C11 H11C 0.9600 . ?
C12 H12A 0.9600 . ?
C12 H12B 0.9600 . ?
C12 H12C 0.9600 . ?
C13 C14 1.370(9) . ?
C13 C18 1.393(8) . ?
C14 C15 1.368(9) . ?
C14 H14A 0.9300 . ?
C15 C16 1.393(10) . ?
C15 H15A 0.9300 . ?
C16 C17 1.381(9) . ?
C16 H16A 0.9300 . ?
C17 C18 1.387(8) . ?
C17 H17A 0.9300 . ?
C18 H18A 0.9300 . ?
S21 C23 1.729(6) . ?
S21 C32 1.793(6) . ?
S21 C31 1.799(6) . ?
N21 C22 1.375(7) . ?
N21 C28 1.454(7) . ?
N21 C26 1.469(7) . ?
C22 O22 1.240(7) . ?
C22 C23 1.454(8) . ?
C23 C24 1.411(8) . ?
C24 O24 1.263(7) . ?
C24 C25 1.519(9) . ?
C25 C26 1.527(8) . ?
C25 H25A 0.9700 . ?
C25 H25B 0.9700 . ?
C26 O26 1.435(7) . ?
C26 C29 1.530(8) . ?
O26 C27 1.437(7) . ?
C27 C28 1.557(8) . ?
C27 H27A 0.9700 . ?
C27 H27B 0.9700 . ?
C28 C33 1.504(8) . ?
C28 H28A 0.9800 . ?
C29 C30 1.519(9) . ?
C29 H29A 0.9700 . ?
C29 H29B 0.9700 . ?
C30 H30A 0.9600 . ?
C30 H30B 0.9600 . ?
C30 H30C 0.9600 . ?
C31 H31A 0.9600 . ?
C31 H31B 0.9600 . ?
C31 H31C 0.9600 . ?
C32 H32A 0.9600 . ?
C32 H32B 0.9600 . ?
C32 H32C 0.9600 . ?
C33 C34 1.380(8) . ?
C33 C38 1.409(8) . ?
C34 C35 1.378(8) . ?
C34 H34A 0.9300 . ?
C35 C36 1.383(9) . ?
C35 H35A 0.9300 . ?
C36 C37 1.373(9) . ?
C36 H36A 0.9300 . ?
C37 C38 1.372(8) . ?
C37 H37A 0.9300 . ?
C38 H38A 0.9300 . ?
S41 C43 1.735(7) . ?
S41 C51 1.787(7) . ?
S41 C52 1.798(6) . ?
N41 C42 1.372(7) . ?
N41 C48 1.473(7) . ?
N41 C46 1.479(8) . ?
C42 O42 1.250(7) . ?
C42 C43 1.445(8) . ?
C43 C44 1.432(9) . ?
C44 O44 1.256(8) . ?
C44 C45 1.503(8) . ?
C45 C46 1.510(8) . ?
C45 H45A 0.9700 . ?
C45 H45B 0.9700 . ?
C46 O46 1.425(7) . ?
C46 C49 1.531(8) . ?
O46 C47 1.433(7) . ?
C47 C48 1.515(8) . ?
C47 H47A 0.9700 . ?
C47 H47B 0.9700 . ?
C48 C53 1.497(8) . ?
C48 H48A 0.9800 . ?
C49 C50 1.525(8) . ?
C49 H49A 0.9700 . ?
C49 H49B 0.9700 . ?
C50 H50A 0.9600 . ?
C50 H50B 0.9600 . ?
C50 H50C 0.9600 . ?
C51 H51A 0.9600 . ?
C51 H51B 0.9600 . ?
C51 H51C 0.9600 . ?
C52 H52A 0.9600 . ?
C52 H52B 0.9600 . ?
C52 H52C 0.9600 . ?
C53 C54 1.380(9) . ?
C53 C58 1.398(8) . ?
C54 C55 1.396(10) . ?
C54 H54A 0.9300 . ?
C55 C56 1.403(10) . ?
C55 H55A 0.9300 . ?
C56 C57 1.335(10) . ?
C56 H56A 0.9300 . ?
C57 C58 1.402(9) . ?
C57 H57A 0.9300 . ?
C58 H58A 0.9300 . ?

loop_
_geom_hbond_atom_site_label_D
_geom_hbond_atom_site_label_H
_geom_hbond_atom_site_label_A
_geom_hbond_distance_DH
_geom_hbond_distance_HA
_geom_hbond_distance_DA
_geom_hbond_angle_DHA
_geom_hbond_site_symmetry_A
_geom_hbond_publ_flag
C7 H7B O6 0.97 2.53 3.356(8) 143.4 4_567 yes
C11 H11B O4 0.96 2.52 3.391(8) 150.5 1_655 yes
C11 H11C O4 0.96 2.44 3.090(8) 125.2 . yes
C12 H12B O4 0.96 2.45 3.118(8) 126.8 . yes
C31 H31B O24 0.96 2.44 3.294(8) 148.0 1_455 yes
C31 H31C O24 0.96 2.58 3.217(8) 124.4 . yes
C32 H32B O24 0.96 2.28 3.001(8) 131.2 . yes
C51 H51B O44 0.96 2.40 3.264(8) 149.2 1_455 yes
C51 H51C O44 0.96 2.52 3.137(8) 121.9 . yes
C52 H52B O44 0.96 2.42 3.067(8) 124.2 . yes

loop_
_geom_torsion_atom_site_label_1
_geom_torsion_atom_site_label_2
_geom_torsion_atom_site_label_3
_geom_torsion_atom_site_label_4
_geom_torsion
_geom_torsion_site_symmetry_1
_geom_torsion_site_symmetry_2
_geom_torsion_site_symmetry_3
_geom_torsion_site_symmetry_4
_geom_torsion_publ_flag
C8 N1 C2 O2 -15.2(9) . . . . ?
C6 N1 C2 O2 175.0(5) . . . . ?
C8 N1 C2 C3 161.6(6) . . . . ?
C6 N1 C2 C3 -8.1(9) . . . . ?
O2 C2 C3 C4 162.6(6) . . . . ?
N1 C2 C3 C4 -13.9(9) . . . . ?
O2 C2 C3 S1 -10.4(9) . . . . ?
N1 C2 C3 S1 173.1(5) . . . . ?
C11 S1 C3 C4 51.9(6) . . . . ?
C12 S1 C3 C4 -54.3(6) . . . . ?
C11 S1 C3 C2 -134.9(5) . . . . ?
C12 S1 C3 C2 118.9(5) . . . . ?
C2 C3 C4 O4 -173.9(7) . . . . ?
S1 C3 C4 O4 -1.4(10) . . . . ?
C2 C3 C4 C5 0.2(9) . . . . ?
S1 C3 C4 C5 172.6(5) . . . . ?
O4 C4 C5 C6 -153.3(6) . . . . ?
C3 C4 C5 C6 32.3(8) . . . . ?
C2 N1 C6 O6 153.8(5) . . . . ?
C8 N1 C6 O6 -17.1(7) . . . . ?
C2 N1 C6 C9 -86.5(7) . . . . ?
C8 N1 C6 C9 102.6(7) . . . . ?
C2 N1 C6 C5 39.2(8) . . . . ?
C8 N1 C6 C5 -131.7(5) . . . . ?
C4 C5 C6 O6 -160.0(5) . . . . ?
C4 C5 C6 N1 -49.4(7) . . . . ?
C4 C5 C6 C9 75.9(7) . . . . ?
N1 C6 O6 C7 35.3(6) . . . . ?
C9 C6 O6 C7 -84.8(6) . . . . ?
C5 C6 O6 C7 150.4(5) . . . . ?
C6 O6 C7 C8 -41.2(7) . . . . ?
C2 N1 C8 C13 -59.8(8) . . . . ?
C6 N1 C8 C13 110.8(6) . . . . ?
C2 N1 C8 C7 -177.4(6) . . . . ?
C6 N1 C8 C7 -6.8(7) . . . . ?
O6 C7 C8 N1 28.4(6) . . . . ?
O6 C7 C8 C13 -92.6(7) . . . . ?
O6 C6 C9 C10 -53.5(9) . . . . ?
N1 C6 C9 C10 -167.6(7) . . . . ?
C5 C6 C9 C10 68.8(9) . . . . ?
N1 C8 C13 C14 160.8(6) . . . . ?
C7 C8 C13 C14 -87.9(8) . . . . ?
N1 C8 C13 C18 -22.5(9) . . . . ?
C7 C8 C13 C18 88.7(8) . . . . ?
C18 C13 C14 C15 -1.7(11) . . . . ?
C8 C13 C14 C15 175.1(7) . . . . ?
C13 C14 C15 C16 1.1(12) . . . . ?
C14 C15 C16 C17 -0.6(11) . . . . ?
C15 C16 C17 C18 0.6(11) . . . . ?
C16 C17 C18 C13 -1.1(10) . . . . ?
C14 C13 C18 C17 1.7(10) . . . . ?
C8 C13 C18 C17 -175.0(6) . . . . ?
C28 N21 C22 O22 -17.7(9) . . . . ?
C26 N21 C22 O22 174.0(5) . . . . ?
C28 N21 C22 C23 160.3(5) . . . . ?
C26 N21 C22 C23 -7.9(9) . . . . ?
O22 C22 C23 C24 163.7(6) . . . . ?
N21 C22 C23 C24 -14.3(9) . . . . ?
O22 C22 C23 S21 -13.8(8) . . . . ?
N21 C22 C23 S21 168.2(4) . . . . ?
C32 S21 C23 C24 -48.6(6) . . . . ?
C31 S21 C23 C24 57.6(6) . . . . ?
C32 S21 C23 C22 129.0(5) . . . . ?
C31 S21 C23 C22 -124.9(5) . . . . ?
C22 C23 C24 O24 -175.6(6) . . . . ?
S21 C23 C24 O24 1.7(9) . . . . ?
C22 C23 C24 C25 0.0(9) . . . . ?
S21 C23 C24 C25 177.4(5) . . . . ?
O24 C24 C25 C26 -150.8(6) . . . . ?
C23 C24 C25 C26 33.3(8) . . . . ?
C22 N21 C26 O26 156.0(5) . . . . ?
C28 N21 C26 O26 -13.4(6) . . . . ?
C22 N21 C26 C25 40.2(8) . . . . ?
C28 N21 C26 C25 -129.1(5) . . . . ?
C22 N21 C26 C29 -86.9(7) . . . . ?
C28 N21 C26 C29 103.7(6) . . . . ?
C24 C25 C26 O26 -161.5(5) . . . . ?
C24 C25 C26 N21 -50.8(8) . . . . ?
C24 C25 C26 C29 74.1(8) . . . . ?
N21 C26 O26 C27 35.7(6) . . . . ?
C25 C26 O26 C27 151.3(6) . . . . ?
C29 C26 O26 C27 -81.7(6) . . . . ?
C26 O26 C27 C28 -44.0(6) . . . . ?
C22 N21 C28 C33 -62.0(8) . . . . ?
C26 N21 C28 C33 107.4(6) . . . . ?
C22 N21 C28 C27 178.6(5) . . . . ?
C26 N21 C28 C27 -11.9(6) . . . . ?
O26 C27 C28 N21 32.9(6) . . . . ?
O26 C27 C28 C33 -89.4(6) . . . . ?
O26 C26 C29 C30 -59.1(8) . . . . ?
N21 C26 C29 C30 -171.0(6) . . . . ?
C25 C26 C29 C30 65.0(8) . . . . ?
N21 C28 C33 C34 165.3(6) . . . . ?
C27 C28 C33 C34 -82.2(7) . . . . ?
N21 C28 C33 C38 -19.5(8) . . . . ?
C27 C28 C33 C38 93.1(7) . . . . ?
C38 C33 C34 C35 1.6(9) . . . . ?
C28 C33 C34 C35 177.1(6) . . . . ?
C33 C34 C35 C36 -0.5(10) . . . . ?
C34 C35 C36 C37 -0.9(11) . . . . ?
C35 C36 C37 C38 1.1(11) . . . . ?
C36 C37 C38 C33 0.0(10) . . . . ?
C34 C33 C38 C37 -1.4(9) . . . . ?
C28 C33 C38 C37 -176.8(6) . . . . ?
C48 N41 C42 O42 -12.7(9) . . . . ?
C46 N41 C42 O42 173.3(5) . . . . ?
C48 N41 C42 C43 167.3(5) . . . . ?
C46 N41 C42 C43 -6.7(9) . . . . ?
O42 C42 C43 C44 165.9(6) . . . . ?
N41 C42 C43 C44 -14.1(9) . . . . ?
O42 C42 C43 S41 -10.9(8) . . . . ?
N41 C42 C43 S41 169.2(5) . . . . ?
C51 S41 C43 C44 54.9(6) . . . . ?
C52 S41 C43 C44 -51.4(6) . . . . ?
C51 S41 C43 C42 -128.2(5) . . . . ?
C52 S41 C43 C42 125.5(5) . . . . ?
C42 C43 C44 O44 -179.4(7) . . . . ?
S41 C43 C44 O44 -2.8(9) . . . . ?
C42 C43 C44 C45 -2.1(9) . . . . ?
S41 C43 C44 C45 174.5(5) . . . . ?
O44 C44 C45 C46 -146.3(6) . . . . ?
C43 C44 C45 C46 36.3(8) . . . . ?
C42 N41 C46 O46 157.1(5) . . . . ?
C48 N41 C46 O46 -17.6(6) . . . . ?
C42 N41 C46 C45 40.2(8) . . . . ?
C48 N41 C46 C45 -134.5(5) . . . . ?
C42 N41 C46 C49 -85.6(7) . . . . ?
C48 N41 C46 C49 99.7(6) . . . . ?
C44 C45 C46 O46 -163.7(5) . . . . ?
C44 C45 C46 N41 -52.7(7) . . . . ?
C44 C45 C46 C49 71.9(8) . . . . ?
N41 C46 O46 C47 37.0(6) . . . . ?
C45 C46 O46 C47 152.9(5) . . . . ?
C49 C46 O46 C47 -81.0(6) . . . . ?
C46 O46 C47 C48 -43.9(6) . . . . ?
C42 N41 C48 C53 -63.2(8) . . . . ?
C46 N41 C48 C53 111.5(6) . . . . ?
C42 N41 C48 C47 177.8(6) . . . . ?
C46 N41 C48 C47 -7.5(6) . . . . ?
O46 C47 C48 N41 30.2(6) . . . . ?
O46 C47 C48 C53 -91.0(6) . . . . ?
O46 C46 C49 C50 -57.8(7) . . . . ?
N41 C46 C49 C50 -169.7(6) . . . . ?
C45 C46 C49 C50 66.8(8) . . . . ?
N41 C48 C53 C54 161.6(6) . . . . ?
C47 C48 C53 C54 -86.5(7) . . . . ?
N41 C48 C53 C58 -22.3(9) . . . . ?
C47 C48 C53 C58 89.6(7) . . . . ?
C58 C53 C54 C55 -0.3(11) . . . . ?
C48 C53 C54 C55 175.9(7) . . . . ?
C53 C54 C55 C56 0.4(12) . . . . ?
C54 C55 C56 C57 -0.9(13) . . . . ?
C55 C56 C57 C58 1.3(13) . . . . ?
C54 C53 C58 C57 0.7(10) . . . . ?
C48 C53 C58 C57 -175.4(6) . . . . ?
C56 C57 C58 C53 -1.2(12) . . . . ?
